data_7111857
loop_
_publ_author_name
'Dipak Samanta'
'Partha Sarathi Mukherjee'

_publ_section_title
;
 Self-assembled multicomponent Pd6 aggregates showing low-humidity proton
 conduction
;
_journal_name_full Chem.Commun.
_journal_page_first 1595
_journal_paper_doi 10.1039/c3cc47965j
_journal_volume 50
_journal_year 2014
_chemical_formula_moiety '(C96 H148 N32 Pd6), 12(N O3), 42.5(H2O)'
_chemical_formula_sum 'C96 H233 N44 O78.5 Pd6'
_chemical_formula_weight 3898.54
_chemical_name_systematic
;
 ?
;
_space_group_crystal_system triclinic
_space_group_IT_number 2
_space_group_name_Hall '-P 1'
_space_group_name_H-M_alt 'P -1'
_symmetry_space_group_name_Hall '-P 1'
_symmetry_space_group_name_H-M 'P -1'
_atom_sites_solution_hydrogens geom
_audit_creation_method SHELXL-2013
_cell_angle_alpha 95.022(5)
_cell_angle_beta 91.544(4)
_cell_angle_gamma 98.679(5)
_cell_formula_units_Z 2
_cell_length_a 17.4691(17)
_cell_length_b 21.082(2)
_cell_length_c 21.428(2)
_cell_measurement_reflns_used 26909
_cell_measurement_temperature 100(2)
_cell_measurement_theta_max 25.0
_cell_measurement_theta_min 1.2
_cell_volume 7764.8(13)
_computing_cell_refinement 'Bruker saint'
_computing_data_collection 'Bruker kappa Apex-II ccd'
_computing_data_reduction 'Bruker saint'
_computing_molecular_graphics ORTEP-III
_computing_publication_material WinGXv1.80.05
_computing_structure_refinement 'SHELXL-2013 (Sheldrick, 2013)'
_computing_structure_solution SHELXL-2013
_diffrn_ambient_temperature 100(2)
_diffrn_detector_area_resol_mean 0.3
_diffrn_measured_fraction_theta_full 0.957
_diffrn_measured_fraction_theta_max 0.984
_diffrn_measurement_device_type 'Bruker APEX-II CCD'
_diffrn_measurement_method '\f and \w scans'
_diffrn_radiation_type MoK\a
_diffrn_radiation_wavelength 0.71073
_diffrn_reflns_av_R_equivalents 0.0639
_diffrn_reflns_av_unetI/netI 0.0642
_diffrn_reflns_Laue_measured_fraction_full 0.957
_diffrn_reflns_Laue_measured_fraction_max 0.984
_diffrn_reflns_limit_h_max 20
_diffrn_reflns_limit_h_min -20
_diffrn_reflns_limit_k_max 25
_diffrn_reflns_limit_k_min -24
_diffrn_reflns_limit_l_max 15
_diffrn_reflns_limit_l_min -25
_diffrn_reflns_number 122039
_diffrn_reflns_point_group_measured_fraction_full 0.957
_diffrn_reflns_point_group_measured_fraction_max 0.984
_diffrn_reflns_theta_full 25.242
_diffrn_reflns_theta_max 24.998
_diffrn_reflns_theta_min 1.180
_diffrn_source 'fine-focus sealed tube'
_exptl_absorpt_coefficient_mu 0.794
_exptl_absorpt_correction_T_max 0.959
_exptl_absorpt_correction_T_min 0.921
_exptl_absorpt_correction_type empirical
_exptl_absorpt_process_details SADBAS
_exptl_crystal_colour colorless
_exptl_crystal_density_diffrn 1.667
_exptl_crystal_density_method 'not measured'
_exptl_crystal_description rectangular
_exptl_crystal_F_000 4065.0
_exptl_crystal_size_max 0.100
_exptl_crystal_size_mid 0.080
_exptl_crystal_size_min 0.050
_platon_squeeze_details
;
12(N O3), 42.5(H2O) have been removed from the formula unit 
by squeeze process.
;
_refine_diff_density_max 1.235
_refine_diff_density_min -1.192
_refine_diff_density_rms 0.086
_refine_ls_extinction_method none
_refine_ls_goodness_of_fit_ref 0.973
_refine_ls_hydrogen_treatment constr
_refine_ls_matrix_type full
_refine_ls_number_parameters 1195
_refine_ls_number_reflns 26909
_refine_ls_number_restraints 5
_refine_ls_restrained_S_all 0.976
_refine_ls_R_factor_all 0.0636
_refine_ls_R_factor_gt 0.0445
_refine_ls_shift/su_max 0.009
_refine_ls_shift/su_mean 0.000
_refine_ls_structure_factor_coef Fsqd
_refine_ls_weighting_details 'w=1/[\s^2^(Fo^2^)+(0.0622P)^2^] where P=(Fo^2^+2Fc^2^)/3'
_refine_ls_weighting_scheme calc
_refine_ls_wR_factor_gt 0.1092
_refine_ls_wR_factor_ref 0.1151
_reflns_Friedel_coverage 0.000
_reflns_number_gt 19419
_reflns_number_total 26909
_reflns_threshold_expression 'I > 2\s(I)'
_cod_data_source_file c3cc47965j.txt
_cod_data_source_block Complex_1
_cod_original_cell_volume 7764.9(14)
_cod_database_code 7111857
_shelx_space_group_comment
;
The symmetry employed for this shelxl refinement is uniquely defined
by the following loop, which should always be used as a source of
symmetry information in preference to the above space-group names.
They are only intended as comments.
;
_shelx_estimated_absorpt_t_min 0.921
_shelx_estimated_absorpt_t_max 0.959
_shelxl_version_number 2013-4

loop_
_space_group_symop_operation_xyz
'x, y, z'
'-x, -y, -z'

loop_
_atom_site_label
_atom_site_type_symbol
_atom_site_fract_x
_atom_site_fract_y
_atom_site_fract_z
_atom_site_U_iso_or_equiv
_atom_site_adp_type
_atom_site_occupancy
_atom_site_site_symmetry_order
_atom_site_calc_flag
_atom_site_refinement_flags_posn
_atom_site_refinement_flags_adp
C1 C 0.4378(3) 0.4392(2) 0.5742(2) 0.0420(11) Uani 1 1 d . .
H1A H 0.3954 0.4488 0.5491 0.063 Uiso 1 1 calc R U
H1B H 0.4803 0.4740 0.5752 0.063 Uiso 1 1 calc R U
H1C H 0.4215 0.4338 0.6161 0.063 Uiso 1 1 calc R U
C2 C 0.5266(3) 0.3645(2) 0.5850(3) 0.0669(18) Uani 1 1 d . .
H2A H 0.5424 0.3257 0.5664 0.100 Uiso 1 1 calc R U
H2B H 0.5103 0.3582 0.6267 0.100 Uiso 1 1 calc R U
H2C H 0.5692 0.3992 0.5865 0.100 Uiso 1 1 calc R U
C3 C 0.4845(3) 0.3906(3) 0.4805(3) 0.0626(16) Uani 1 1 d . .
H3A H 0.4518 0.4187 0.4633 0.075 Uiso 1 1 calc R U
H3B H 0.5378 0.4120 0.4808 0.075 Uiso 1 1 calc R U
C4 C 0.4767(3) 0.3317(3) 0.4413(3) 0.0704(18) Uani 1 1 d . .
H4A H 0.5151 0.3063 0.4545 0.084 Uiso 1 1 calc R U
H4B H 0.4862 0.3409 0.3984 0.084 Uiso 1 1 calc R U
C5 C 0.4008(3) 0.2252(3) 0.4195(2) 0.0637(16) Uani 1 1 d . .
H5A H 0.4389 0.2081 0.4435 0.096 Uiso 1 1 calc R U
H5B H 0.4142 0.2236 0.3763 0.096 Uiso 1 1 calc R U
H5C H 0.3508 0.1999 0.4230 0.096 Uiso 1 1 calc R U
C6 C 0.3402(3) 0.3176(3) 0.4056(2) 0.0629(15) Uani 1 1 d . .
H6A H 0.3368 0.3615 0.4202 0.094 Uiso 1 1 calc R U
H6B H 0.2908 0.2914 0.4087 0.094 Uiso 1 1 calc R U
H6C H 0.3548 0.3155 0.3627 0.094 Uiso 1 1 calc R U
C7 C -0.0774(3) 0.3239(4) 0.3273(3) 0.098(3) Uani 1 1 d . .
H7A H -0.0466 0.3615 0.3485 0.146 Uiso 1 1 calc R U
H7B H -0.0660 0.3210 0.2837 0.146 Uiso 1 1 calc R U
H7C H -0.0657 0.2862 0.3454 0.146 Uiso 1 1 calc R U
C8 C -0.2040(3) 0.2702(3) 0.3000(2) 0.0658(16) Uani 1 1 d . .
H8A H -0.2585 0.2718 0.3017 0.099 Uiso 1 1 calc R U
H8B H -0.1924 0.2330 0.3190 0.099 Uiso 1 1 calc R U
H8C H -0.1895 0.2676 0.2571 0.099 Uiso 1 1 calc R U
C9 C -0.1788(5) 0.3862(3) 0.3061(3) 0.094(2) Uani 1 1 d D .
H9A H -0.1313 0.4167 0.3057 0.113 Uiso 1 1 calc R U
H9B H -0.1966 0.3739 0.2629 0.113 Uiso 1 1 calc R U
C10 C -0.2325(5) 0.4165(5) 0.3353(4) 0.135(4) Uani 1 1 d D .
H10A H -0.2834 0.3954 0.3196 0.162 Uiso 1 1 calc R U
H10B H -0.2262 0.4605 0.3240 0.162 Uiso 1 1 calc R U
C11 C -0.1800(5) 0.4763(4) 0.4339(6) 0.166(5) Uani 1 1 d . .
H11A H -0.1279 0.4756 0.4212 0.250 Uiso 1 1 calc R U
H11B H -0.1811 0.4785 0.4788 0.250 Uiso 1 1 calc R U
H11C H -0.1985 0.5134 0.4195 0.250 Uiso 1 1 calc R U
C12 C -0.3103(4) 0.4180(4) 0.4247(3) 0.096(2) Uani 1 1 d . .
H12A H -0.3415 0.3786 0.4075 0.144 Uiso 1 1 calc R U
H12B H -0.3297 0.4539 0.4087 0.144 Uiso 1 1 calc R U
H12C H -0.3124 0.4214 0.4696 0.144 Uiso 1 1 calc R U
C13 C -0.3771(3) 0.4679(2) 1.0269(3) 0.0614(15) Uani 1 1 d . .
H13A H -0.3744 0.4642 0.9821 0.092 Uiso 1 1 calc R U
H13B H -0.3256 0.4759 1.0457 0.092 Uiso 1 1 calc R U
H13C H -0.4041 0.5030 1.0399 0.092 Uiso 1 1 calc R U
C14 C -0.4988(3) 0.3958(3) 1.0195(3) 0.0603(15) Uani 1 1 d . .
H14A H -0.4972 0.3912 0.9746 0.090 Uiso 1 1 calc R U
H14B H -0.5247 0.4316 1.0324 0.090 Uiso 1 1 calc R U
H14C H -0.5266 0.3572 1.0336 0.090 Uiso 1 1 calc R U
C15 C -0.4217(3) 0.4140(2) 1.1163(2) 0.0517(13) Uani 1 1 d . .
H15A H -0.4615 0.4394 1.1290 0.062 Uiso 1 1 calc R U
H15B H -0.3723 0.4363 1.1342 0.062 Uiso 1 1 calc R U
C16 C -0.4386(3) 0.3496(2) 1.1396(2) 0.0533(13) Uani 1 1 d . .
H16A H -0.4899 0.3288 1.1245 0.064 Uiso 1 1 calc R U
H16B H -0.4375 0.3539 1.1850 0.064 Uiso 1 1 calc R U
C17 C -0.4085(3) 0.2424(2) 1.1258(2) 0.0532(13) Uani 1 1 d . .
H17A H -0.4569 0.2289 1.1025 0.080 Uiso 1 1 calc R U
H17B H -0.4160 0.2377 1.1694 0.080 Uiso 1 1 calc R U
H17C H -0.3712 0.2162 1.1108 0.080 Uiso 1 1 calc R U
C18 C -0.3068(3) 0.3295(3) 1.1528(2) 0.0714(17) Uani 1 1 d . .
H18A H -0.2876 0.3737 1.1475 0.107 Uiso 1 1 calc R U
H18B H -0.2699 0.3029 1.1377 0.107 Uiso 1 1 calc R U
H18C H -0.3143 0.3247 1.1964 0.107 Uiso 1 1 calc R U
C19 C 0.2743(4) 0.4561(3) 1.1624(4) 0.086(2) Uani 1 1 d . .
H19A H 0.2222 0.4647 1.1670 0.129 Uiso 1 1 calc R U
H19B H 0.2872 0.4566 1.1192 0.129 Uiso 1 1 calc R U
H19C H 0.3094 0.4885 1.1874 0.129 Uiso 1 1 calc R U
C20 C 0.3609(3) 0.3797(3) 1.1758(2) 0.0643(16) Uani 1 1 d . .
H20A H 0.3651 0.3381 1.1891 0.096 Uiso 1 1 calc R U
H20B H 0.3961 0.4121 1.2008 0.096 Uiso 1 1 calc R U
H20C H 0.3736 0.3806 1.1325 0.096 Uiso 1 1 calc R U
C21 C 0.2586(4) 0.3938(4) 1.2495(3) 0.098(3) Uani 1 1 d . .
H21A H 0.3050 0.4088 1.2758 0.117 Uiso 1 1 calc R U
H21B H 0.2238 0.4252 1.2568 0.117 Uiso 1 1 calc R U
C22 C 0.2247(3) 0.3377(4) 1.2684(2) 0.090(2) Uani 1 1 d . .
H22A H 0.1989 0.3467 1.3070 0.108 Uiso 1 1 calc R U
H22B H 0.2648 0.3125 1.2779 0.108 Uiso 1 1 calc R U
C23 C 0.1553(6) 0.2291(4) 1.2315(3) 0.137(4) Uani 1 1 d . .
H23A H 0.1178 0.2070 1.2005 0.205 Uiso 1 1 calc R U
H23B H 0.1368 0.2226 1.2726 0.205 Uiso 1 1 calc R U
H23C H 0.2033 0.2126 1.2268 0.205 Uiso 1 1 calc R U
C24 C 0.0913(3) 0.3201(4) 1.2316(3) 0.115(3) Uani 1 1 d . .
H24A H 0.0538 0.2952 1.2021 0.172 Uiso 1 1 calc R U
H24B H 0.0958 0.3649 1.2245 0.172 Uiso 1 1 calc R U
H24C H 0.0750 0.3145 1.2735 0.172 Uiso 1 1 calc R U
C25 C 0.2078(3) -0.0705(3) 0.6997(3) 0.0591(15) Uani 1 1 d . .
H25A H 0.1617 -0.0916 0.7171 0.089 Uiso 1 1 calc R U
H25B H 0.2348 -0.1023 0.6791 0.089 Uiso 1 1 calc R U
H25C H 0.1939 -0.0423 0.6699 0.089 Uiso 1 1 calc R U
C26 C 0.3238(5) 0.0000(4) 0.7168(4) 0.132(2) Uani 1 1 d D .
H26A H 0.3601 0.0255 0.7469 0.198 Uiso 1 1 calc R U
H26B H 0.3049 0.0274 0.6884 0.198 Uiso 1 1 calc R U
H26C H 0.3489 -0.0316 0.6937 0.198 Uiso 1 1 calc R U
C27 C 0.2845(5) -0.0778(4) 0.7927(4) 0.132(2) Uani 1 1 d D .
H27A H 0.2590 -0.1208 0.7776 0.158 Uiso 1 1 calc R U
H27B H 0.3394 -0.0772 0.7865 0.158 Uiso 1 1 calc R U
C28 C 0.2759(5) -0.0713(4) 0.8553(4) 0.132(2) Uani 1 1 d D .
H28A H 0.3269 -0.0643 0.8761 0.158 Uiso 1 1 calc R U
H28B H 0.2483 -0.1114 0.8676 0.158 Uiso 1 1 calc R U
C29 C 0.2879(4) 0.0242(3) 0.9244(3) 0.099(3) Uani 1 1 d . .
H29A H 0.3330 0.0430 0.9041 0.149 Uiso 1 1 calc R U
H29B H 0.3034 -0.0007 0.9567 0.149 Uiso 1 1 calc R U
H29C H 0.2617 0.0577 0.9427 0.149 Uiso 1 1 calc R U
C30 C 0.1669(3) -0.0478(2) 0.9084(2) 0.0577(15) Uani 1 1 d . .
H30A H 0.1329 -0.0758 0.8784 0.087 Uiso 1 1 calc R U
H30B H 0.1402 -0.0146 0.9266 0.087 Uiso 1 1 calc R U
H30C H 0.1830 -0.0723 0.9407 0.087 Uiso 1 1 calc R U
C31 C -0.3167(3) -0.0403(3) 0.5806(2) 0.0573(15) Uani 1 1 d . .
H31A H -0.2907 -0.0656 0.6070 0.086 Uiso 1 1 calc R U
H31B H -0.2794 -0.0077 0.5652 0.086 Uiso 1 1 calc R U
H31C H -0.3429 -0.0677 0.5459 0.086 Uiso 1 1 calc R U
C32 C -0.4124(3) 0.0290(3) 0.5779(2) 0.0587(14) Uani 1 1 d . .
H32A H -0.4485 0.0496 0.6023 0.088 Uiso 1 1 calc R U
H32B H -0.4398 0.0019 0.5435 0.088 Uiso 1 1 calc R U
H32C H -0.3750 0.0611 0.5620 0.088 Uiso 1 1 calc R U
C33 C -0.4299(3) -0.0606(3) 0.6422(2) 0.0551(14) Uani 1 1 d . .
H33A H -0.4696 -0.0778 0.6101 0.066 Uiso 1 1 calc R U
H33B H -0.4033 -0.0956 0.6530 0.066 Uiso 1 1 calc R U
C34 C -0.4660(3) -0.0360(3) 0.6969(2) 0.0604(15) Uani 1 1 d . .
H34A H -0.4979 -0.0711 0.7147 0.072 Uiso 1 1 calc R U
H34B H -0.4993 -0.0057 0.6852 0.072 Uiso 1 1 calc R U
C35 C -0.3713(3) -0.0485(3) 0.7792(3) 0.0725(18) Uani 1 1 d . .
H35A H -0.3331 -0.0248 0.8089 0.109 Uiso 1 1 calc R U
H35B H -0.3471 -0.0765 0.7510 0.109 Uiso 1 1 calc R U
H35C H -0.4105 -0.0737 0.8011 0.109 Uiso 1 1 calc R U
C36 C -0.4457(3) 0.0393(3) 0.7894(3) 0.0762(19) Uani 1 1 d . .
H36A H -0.4697 0.0689 0.7667 0.114 Uiso 1 1 calc R U
H36B H -0.4076 0.0630 0.8192 0.114 Uiso 1 1 calc R U
H36C H -0.4843 0.0132 0.8109 0.114 Uiso 1 1 calc R U
C37 C 0.2142(2) 0.22849(18) 0.53325(16) 0.0238(8) Uani 1 1 d . .
H37 H 0.1915 0.2652 0.5297 0.029 Uiso 1 1 calc R U
C38 C 0.2986(2) 0.16461(19) 0.53935(18) 0.0288(9) Uani 1 1 d . .
H38 H 0.3461 0.1498 0.5405 0.035 Uiso 1 1 calc R U
C39 C 0.2294(2) 0.12849(19) 0.54642(18) 0.0272(9) Uani 1 1 d . .
H39 H 0.2199 0.0850 0.5528 0.033 Uiso 1 1 calc R U
C40 C -0.0878(2) 0.2476(2) 0.47556(18) 0.0332(10) Uani 1 1 d . .
H40 H -0.0470 0.2807 0.4868 0.040 Uiso 1 1 calc R U
C41 C -0.1596(2) 0.1518(2) 0.46466(19) 0.0368(11) Uani 1 1 d . .
H41 H -0.1767 0.1082 0.4671 0.044 Uiso 1 1 calc R U
C42 C -0.1968(2) 0.1923(2) 0.43768(19) 0.0370(11) Uani 1 1 d . .
H42 H -0.2454 0.1820 0.4173 0.044 Uiso 1 1 calc R U
C43 C -0.1760(2) 0.0864(2) 0.62867(18) 0.0298(9) Uani 1 1 d . .
H43 H -0.1579 0.0478 0.6336 0.036 Uiso 1 1 calc R U
C44 C -0.1811(2) 0.1853(2) 0.60514(19) 0.0313(10) Uani 1 1 d . .
H44 H -0.1681 0.2260 0.5913 0.038 Uiso 1 1 calc R U
C45 C -0.2482(2) 0.1616(2) 0.63005(18) 0.0320(10) Uani 1 1 d . .
H45 H -0.2901 0.1835 0.6365 0.038 Uiso 1 1 calc R U
C46 C 0.1273(2) 0.07392(18) 0.69155(17) 0.0245(9) Uani 1 1 d . .
H46 H 0.0897 0.0374 0.6863 0.029 Uiso 1 1 calc R U
C47 C 0.2276(2) 0.14303(18) 0.72642(17) 0.0267(9) Uani 1 1 d . .
H47 H 0.2721 0.1618 0.7499 0.032 Uiso 1 1 calc R U
C48 C 0.1924(2) 0.16994(19) 0.68069(18) 0.0280(9) Uani 1 1 d . .
H48 H 0.2076 0.2104 0.6669 0.034 Uiso 1 1 calc R U
C49 C 0.0721(2) 0.24863(19) 1.05704(17) 0.0258(9) Uani 1 1 d . .
H49 H 0.0498 0.2857 1.0542 0.031 Uiso 1 1 calc R U
C50 C 0.1474(3) 0.1827(2) 1.0832(2) 0.0398(11) Uani 1 1 d . .
H50 H 0.1876 0.1665 1.1028 0.048 Uiso 1 1 calc R U
C51 C 0.0946(2) 0.1487(2) 1.0416(2) 0.0359(10) Uani 1 1 d . .
H51 H 0.0914 0.1056 1.0269 0.043 Uiso 1 1 calc R U
C52 C -0.2372(2) 0.25334(19) 0.99620(18) 0.0296(9) Uani 1 1 d . .
H52 H -0.1999 0.2897 1.0048 0.035 Uiso 1 1 calc R U
C53 C -0.2924(2) 0.15373(19) 0.96597(19) 0.0296(9) Uani 1 1 d . .
H53 H -0.3003 0.1105 0.9505 0.036 Uiso 1 1 calc R U
C54 C -0.3465(2) 0.18897(19) 0.98652(19) 0.0321(10) Uani 1 1 d . .
H54 H -0.3992 0.1739 0.9879 0.039 Uiso 1 1 calc R U
C55 C 0.0847(2) 0.09105(19) 0.86685(18) 0.0266(9) Uani 1 1 d . .
H55 H 0.0473 0.0563 0.8523 0.032 Uiso 1 1 calc R U
C56 C 0.1931(2) 0.15407(19) 0.88534(18) 0.0295(9) Uani 1 1 d . .
H56 H 0.2457 0.1699 0.8856 0.035 Uiso 1 1 calc R U
C57 C 0.1392(2) 0.1854(2) 0.91107(19) 0.0316(10) Uani 1 1 d . .
H57 H 0.1469 0.2264 0.9324 0.038 Uiso 1 1 calc R U
C58 C -0.2211(2) 0.09853(19) 0.80669(18) 0.0296(9) Uani 1 1 d . .
H58 H -0.1980 0.0615 0.8052 0.036 Uiso 1 1 calc R U
C59 C -0.2947(2) 0.1676(2) 0.78634(19) 0.0316(10) Uani 1 1 d . .
H59 H -0.3330 0.1866 0.7674 0.038 Uiso 1 1 calc R U
C60 C -0.2462(2) 0.19571(19) 0.83420(19) 0.0291(9) Uani 1 1 d . .
H60 H -0.2445 0.2368 0.8545 0.035 Uiso 1 1 calc R U
C61 C 0.0963(2) 0.15792(18) 0.55620(17) 0.0233(8) Uani 1 1 d . .
C62 C 0.0406(2) 0.17360(19) 0.51422(17) 0.0272(9) Uani 1 1 d . .
H62 H 0.0553 0.1894 0.4764 0.033 Uiso 1 1 calc R U
C63 C -0.0351(2) 0.1655(2) 0.52951(17) 0.0285(9) Uani 1 1 d . .
C64 C -0.0582(2) 0.14166(19) 0.58512(17) 0.0260(9) Uani 1 1 d . .
C65 C -0.0035(2) 0.12517(19) 0.62656(18) 0.0267(9) Uani 1 1 d . .
H65 H -0.0188 0.1081 0.6636 0.032 Uiso 1 1 calc R U
C66 C 0.0733(2) 0.13433(18) 0.61236(17) 0.0244(8) Uani 1 1 d . .
C67 C -0.1486(2) 0.18050(18) 0.95473(18) 0.0270(9) Uani 1 1 d . .
C68 C -0.0884(2) 0.19100(18) 0.99791(18) 0.0287(9) Uani 1 1 d . .
H68 H -0.0961 0.2057 1.0391 0.034 Uiso 1 1 calc R U
C69 C -0.0160(2) 0.17968(18) 0.98024(18) 0.0291(9) Uani 1 1 d . .
C70 C -0.0052(2) 0.15709(19) 0.91894(18) 0.0290(9) Uani 1 1 d . .
C71 C -0.0664(2) 0.14580(18) 0.87558(18) 0.0275(9) Uani 1 1 d . .
H71 H -0.0596 0.1291 0.8348 0.033 Uiso 1 1 calc R U
C72 C -0.1376(2) 0.15943(19) 0.89291(18) 0.0291(9) Uani 1 1 d . .
C73 C 0.2993(3) 0.3439(2) 0.6534(2) 0.0365(10) Uani 1 1 d . .
H73 H 0.2728 0.3667 0.6270 0.044 Uiso 1 1 calc R U
C74 C 0.2815(3) 0.3447(2) 0.7161(2) 0.0425(12) Uani 1 1 d . .
H74 H 0.2437 0.3677 0.7318 0.051 Uiso 1 1 calc R U
C75 C 0.3224(3) 0.3096(2) 0.7560(2) 0.0483(13) Uani 1 1 d . .
C76 C 0.3765(3) 0.2781(2) 0.7302(2) 0.0477(13) Uani 1 1 d . .
H76 H 0.4051 0.2556 0.7553 0.057 Uiso 1 1 calc R U
C77 C 0.3907(2) 0.2783(2) 0.6678(2) 0.0378(11) Uani 1 1 d . .
H77 H 0.4276 0.2547 0.6515 0.045 Uiso 1 1 calc R U
C78 C 0.3061(4) 0.3071(2) 0.8246(2) 0.0744(19) Uani 1 1 d . .
H78A H 0.2655 0.2710 0.8283 0.089 Uiso 1 1 calc R U
H78B H 0.3523 0.2979 0.8459 0.089 Uiso 1 1 calc R U
C79 C 0.2832(3) 0.3638(3) 0.8580(2) 0.0573(14) Uani 1 1 d . .
H79A H 0.2356 0.3726 0.8386 0.069 Uiso 1 1 calc R U
H79B H 0.3230 0.4006 0.8543 0.069 Uiso 1 1 calc R U
C80 C 0.2936(3) 0.3104(2) 1.0224(2) 0.0464(12) Uani 1 1 d . .
H80 H 0.3195 0.2833 1.0444 0.056 Uiso 1 1 calc R U
C81 C 0.3110(3) 0.3190(3) 0.9606(2) 0.0539(14) Uani 1 1 d . .
H81 H 0.3501 0.2994 0.9421 0.065 Uiso 1 1 calc R U
C82 C 0.2710(3) 0.3561(2) 0.9270(2) 0.0443(12) Uani 1 1 d . .
C83 C 0.2151(3) 0.3855(2) 0.9560(2) 0.0576(14) Uani 1 1 d . .
H83 H 0.1861 0.4105 0.9340 0.069 Uiso 1 1 calc R U
C84 C 0.2024(3) 0.3775(2) 1.0175(2) 0.0520(13) Uani 1 1 d . .
H84 H 0.1656 0.3990 1.0371 0.062 Uiso 1 1 calc R U
C85 C -0.1662(4) 0.3742(3) 0.5638(3) 0.0770(19) Uani 1 1 d . .
H85 H -0.1209 0.3992 0.5529 0.092 Uiso 1 1 calc R U
C86 C -0.1797(4) 0.3686(3) 0.6260(3) 0.0795(19) Uani 1 1 d . .
H86 H -0.1416 0.3870 0.6562 0.095 Uiso 1 1 calc R U
C87 C -0.2484(4) 0.3364(3) 0.6445(3) 0.0651(16) Uani 1 1 d . .
C88 C -0.2995(3) 0.3068(3) 0.5978(3) 0.0570(15) Uani 1 1 d . .
H88 H -0.3465 0.2841 0.6083 0.068 Uiso 1 1 calc R U
C89 C -0.2834(3) 0.3096(3) 0.5357(2) 0.0504(13) Uani 1 1 d . .
H89 H -0.3188 0.2872 0.5053 0.060 Uiso 1 1 calc R U
C90 C -0.2616(4) 0.3291(3) 0.7150(3) 0.086(2) Uani 1 1 d . .
H90A H -0.2847 0.2849 0.7195 0.103 Uiso 1 1 calc R U
H90B H -0.2117 0.3368 0.7375 0.103 Uiso 1 1 calc R U
C91 C -0.3083(4) 0.3698(3) 0.7426(3) 0.085(2) Uani 1 1 d . .
H91A H -0.3575 0.3631 0.7191 0.102 Uiso 1 1 calc R U
H91B H -0.2843 0.4139 0.7392 0.102 Uiso 1 1 calc R U
C92 C -0.3236(4) 0.3617(3) 0.8100(2) 0.0581(15) Uani 1 1 d . .
C93 C -0.2685(3) 0.3867(2) 0.8547(3) 0.0579(15) Uani 1 1 d . .
H93 H -0.2215 0.4088 0.8434 0.070 Uiso 1 1 calc R U
C94 C -0.2822(3) 0.3791(2) 0.9185(2) 0.0455(12) Uani 1 1 d . .
H94 H -0.2442 0.3969 0.9490 0.055 Uiso 1 1 calc R U
C95 C -0.3914(3) 0.3277(3) 0.8283(2) 0.0595(14) Uani 1 1 d . .
H95 H -0.4298 0.3096 0.7983 0.071 Uiso 1 1 calc R U
C96 C -0.4028(3) 0.3204(2) 0.8907(2) 0.0469(12) Uani 1 1 d . .
H96 H -0.4488 0.2966 0.9021 0.056 Uiso 1 1 calc R U
N1 N 0.46232(19) 0.38018(17) 0.54744(18) 0.0381(9) Uani 1 1 d . .
N2 N 0.3985(2) 0.29412(17) 0.44414(16) 0.0371(9) Uani 1 1 d . .
N3 N -0.2295(3) 0.4180(3) 0.4068(3) 0.0774(15) Uani 1 1 d . .
N4 N -0.1606(2) 0.3284(2) 0.33391(19) 0.0518(11) Uani 1 1 d . .
N5 N -0.4192(2) 0.40733(17) 1.04715(17) 0.0390(9) Uani 1 1 d . .
N6 N -0.3804(2) 0.30987(18) 1.11746(16) 0.0392(9) Uani 1 1 d . .
N7 N 0.1678(2) 0.2982(2) 1.22344(17) 0.0600(13) Uani 1 1 d . .
N8 N 0.2805(2) 0.3929(2) 1.18321(18) 0.0470(10) Uani 1 1 d . .
N9 N 0.2345(2) -0.01880(17) 0.87725(17) 0.0418(9) Uani 1 1 d D .
N10 N 0.2579(2) -0.03308(19) 0.74990(19) 0.0448(10) Uani 1 1 d D .
N11 N -0.37324(19) -0.00971(18) 0.61680(17) 0.0403(9) Uani 1 1 d . .
N12 N -0.4067(2) -0.00365(18) 0.74385(17) 0.0388(9) Uani 1 1 d . .
N13 N 0.28854(18) 0.22654(16) 0.53019(14) 0.0274(8) Uani 1 1 d . .
N14 N 0.17517(16) 0.17020(15) 0.54218(14) 0.0239(7) Uani 1 1 d . .
N15 N -0.15199(19) 0.25375(19) 0.44431(16) 0.0381(9) Uani 1 1 d . .
N16 N -0.09025(18) 0.18653(17) 0.48859(15) 0.0302(8) Uani 1 1 d . .
N17 N -0.24523(17) 0.10012(16) 0.64440(15) 0.0289(8) Uani 1 1 d . .
N18 N -0.13647(17) 0.13800(15) 0.60435(14) 0.0252(7) Uani 1 1 d . .
N19 N 0.18572(17) 0.08260(15) 0.73216(15) 0.0271(7) Uani 1 1 d . .
N20 N 0.12920(17) 0.12511(15) 0.65860(14) 0.0236(7) Uani 1 1 d . .
N21 N -0.31120(19) 0.25105(15) 1.00515(15) 0.0295(8) Uani 1 1 d . .
N22 N -0.22303(18) 0.19515(16) 0.97273(15) 0.0290(8) Uani 1 1 d . .
N23 N 0.13294(19) 0.24498(16) 1.09241(15) 0.0304(8) Uani 1 1 d . .
N24 N 0.04594(18) 0.19104(15) 1.02517(15) 0.0299(8) Uani 1 1 d . .
N25 N 0.15850(17) 0.09471(15) 0.85845(14) 0.0236(7) Uani 1 1 d . .
N26 N 0.07040(18) 0.14514(15) 0.89978(15) 0.0286(8) Uani 1 1 d . .
N27 N -0.27902(17) 0.10704(15) 0.76993(15) 0.0273(7) Uani 1 1 d . .
N28 N -0.19985(18) 0.15111(15) 0.84675(15) 0.0285(8) Uani 1 1 d . .
N29 N 0.2395(2) 0.34072(17) 1.05108(16) 0.0370(9) Uani 1 1 d . .
N30 N 0.35356(18) 0.31106(16) 0.62956(15) 0.0305(8) Uani 1 1 d . .
N31 N -0.2173(2) 0.3441(2) 0.51730(19) 0.0510(11) Uani 1 1 d . .
N32 N -0.3494(2) 0.34654(16) 0.93567(17) 0.0351(8) Uani 1 1 d . .
Pd1 Pd 0.37385(2) 0.30326(2) 0.53768(2) 0.02690(8) Uani 1 1 d . .
Pd2 Pd -0.18842(2) 0.33675(2) 0.42658(2) 0.04299(10) Uani 1 1 d . .
Pd3 Pd -0.36458(2) 0.32863(2) 1.02557(2) 0.02927(8) Uani 1 1 d . .
Pd4 Pd 0.20462(2) 0.31956(2) 1.13694(2) 0.03007(9) Uani 1 1 d . .
Pd5 Pd 0.20861(2) 0.03087(2) 0.80363(2) 0.02547(8) Uani 1 1 d . .
Pd6 Pd -0.32465(2) 0.04841(2) 0.69414(2) 0.02737(8) Uani 1 1 d . .

loop_
_atom_site_aniso_label
_atom_site_aniso_U_11
_atom_site_aniso_U_22
_atom_site_aniso_U_33
_atom_site_aniso_U_23
_atom_site_aniso_U_13
_atom_site_aniso_U_12
C1 0.041(3) 0.033(3) 0.050(3) 0.008(2) 0.001(2) -0.002(2)
C2 0.024(3) 0.049(3) 0.129(5) 0.033(3) -0.018(3) 0.001(2)
C3 0.057(3) 0.051(3) 0.077(4) 0.007(3) 0.038(3) -0.007(3)
C4 0.059(4) 0.089(5) 0.052(3) 0.005(3) 0.024(3) -0.028(3)
C5 0.094(4) 0.059(4) 0.045(3) 0.011(3) 0.022(3) 0.027(3)
C6 0.073(4) 0.087(4) 0.033(3) 0.013(3) 0.009(3) 0.019(3)
C7 0.059(4) 0.196(8) 0.044(4) 0.023(4) 0.011(3) 0.028(5)
C8 0.092(4) 0.070(4) 0.035(3) 0.008(3) 0.005(3) 0.010(3)
C9 0.162(7) 0.073(5) 0.055(4) 0.013(3) -0.014(4) 0.039(5)
C10 0.174(8) 0.178(9) 0.104(6) 0.094(6) 0.069(6) 0.135(7)
C11 0.132(8) 0.068(6) 0.304(16) 0.020(7) -0.044(9) 0.036(5)
C12 0.090(5) 0.141(6) 0.080(5) 0.021(4) 0.009(4) 0.086(5)
C13 0.064(4) 0.031(3) 0.089(4) -0.004(3) 0.019(3) 0.008(3)
C14 0.049(3) 0.072(4) 0.065(4) -0.003(3) -0.006(3) 0.034(3)
C15 0.065(3) 0.050(3) 0.043(3) -0.009(2) 0.010(2) 0.025(3)
C16 0.066(3) 0.061(3) 0.041(3) 0.005(2) 0.018(2) 0.031(3)
C17 0.081(4) 0.052(3) 0.032(3) 0.010(2) 0.018(3) 0.021(3)
C18 0.070(4) 0.109(5) 0.037(3) -0.012(3) -0.012(3) 0.034(4)
C19 0.066(4) 0.054(4) 0.131(6) -0.007(4) -0.023(4) 0.000(3)
C20 0.028(3) 0.104(5) 0.055(3) -0.025(3) -0.008(2) 0.010(3)
C21 0.091(5) 0.130(6) 0.044(4) -0.043(4) 0.018(3) -0.044(5)
C22 0.061(4) 0.174(7) 0.018(3) 0.000(4) -0.001(2) -0.030(4)
C23 0.261(11) 0.099(6) 0.044(4) 0.041(4) 0.017(6) -0.011(6)
C24 0.040(4) 0.242(10) 0.055(4) 0.006(5) 0.027(3) -0.002(5)
C25 0.044(3) 0.059(3) 0.067(4) -0.023(3) -0.006(3) 0.000(3)
C26 0.143(4) 0.111(4) 0.152(5) -0.048(4) 0.009(4) 0.086(3)
C27 0.143(4) 0.111(4) 0.152(5) -0.048(4) 0.009(4) 0.086(3)
C28 0.143(4) 0.111(4) 0.152(5) -0.048(4) 0.009(4) 0.086(3)
C29 0.147(6) 0.056(4) 0.084(5) 0.019(3) -0.082(5) -0.010(4)
C30 0.081(4) 0.057(3) 0.043(3) 0.026(3) 0.025(3) 0.022(3)
C31 0.029(3) 0.080(4) 0.056(3) -0.031(3) 0.000(2) 0.007(3)
C32 0.055(3) 0.077(4) 0.040(3) 0.008(3) -0.018(2) 0.000(3)
C33 0.036(3) 0.058(3) 0.061(4) -0.009(3) -0.004(2) -0.014(2)
C34 0.046(3) 0.076(4) 0.048(3) 0.007(3) -0.007(2) -0.023(3)
C35 0.066(4) 0.081(4) 0.070(4) 0.044(3) -0.022(3) -0.005(3)
C36 0.064(4) 0.085(4) 0.072(4) -0.002(3) 0.045(3) -0.015(3)
C37 0.021(2) 0.033(2) 0.019(2) 0.0073(17) 0.0017(15) 0.0057(17)
C38 0.022(2) 0.035(2) 0.031(2) 0.0060(18) 0.0046(17) 0.0071(18)
C39 0.025(2) 0.030(2) 0.028(2) 0.0036(17) 0.0060(17) 0.0051(18)
C40 0.022(2) 0.058(3) 0.022(2) 0.003(2) 0.0007(16) 0.012(2)
C41 0.018(2) 0.063(3) 0.028(2) -0.008(2) -0.0012(17) 0.008(2)
C42 0.022(2) 0.060(3) 0.029(2) -0.005(2) -0.0023(18) 0.012(2)
C43 0.021(2) 0.041(3) 0.025(2) -0.0019(18) -0.0011(16) 0.0012(18)
C44 0.024(2) 0.039(3) 0.032(2) 0.0042(19) 0.0064(18) 0.0081(19)
C45 0.027(2) 0.042(3) 0.030(2) -0.0004(19) 0.0076(18) 0.0149(19)
C46 0.020(2) 0.028(2) 0.025(2) 0.0030(17) 0.0077(16) 0.0015(17)
C47 0.024(2) 0.033(2) 0.022(2) -0.0002(17) -0.0014(16) 0.0002(18)
C48 0.020(2) 0.033(2) 0.029(2) 0.0014(18) 0.0045(17) -0.0028(18)
C49 0.023(2) 0.027(2) 0.026(2) -0.0019(17) 0.0008(17) 0.0053(17)
C50 0.046(3) 0.036(3) 0.040(3) 0.018(2) -0.001(2) 0.006(2)
C51 0.043(3) 0.028(2) 0.037(3) 0.0066(19) -0.003(2) 0.005(2)
C52 0.030(2) 0.026(2) 0.032(2) -0.0004(18) 0.0075(18) 0.0019(18)
C53 0.026(2) 0.027(2) 0.036(2) 0.0026(18) 0.0095(18) 0.0033(18)
C54 0.032(2) 0.032(2) 0.031(2) 0.0029(19) 0.0078(18) 0.0020(19)
C55 0.024(2) 0.027(2) 0.026(2) -0.0026(17) 0.0038(16) 0.0013(17)
C56 0.019(2) 0.039(3) 0.029(2) 0.0049(19) 0.0028(17) -0.0010(19)
C57 0.031(2) 0.028(2) 0.033(2) -0.0025(18) 0.0013(18) -0.0008(19)
C58 0.029(2) 0.029(2) 0.030(2) -0.0032(18) 0.0100(18) 0.0027(18)
C59 0.026(2) 0.040(3) 0.031(2) 0.0028(19) 0.0067(18) 0.0100(19)
C60 0.025(2) 0.028(2) 0.034(2) 0.0018(18) 0.0048(18) 0.0051(18)
C61 0.0144(19) 0.032(2) 0.022(2) 0.0039(17) 0.0010(15) -0.0029(16)
C62 0.031(2) 0.038(2) 0.0122(19) 0.0056(17) 0.0021(16) 0.0036(18)
C63 0.018(2) 0.046(3) 0.020(2) 0.0002(18) -0.0025(16) 0.0064(18)
C64 0.0136(19) 0.040(2) 0.023(2) 0.0023(17) 0.0056(15) -0.0005(17)
C65 0.021(2) 0.035(2) 0.023(2) 0.0013(17) 0.0009(16) 0.0030(17)
C66 0.019(2) 0.030(2) 0.023(2) 0.0045(17) -0.0019(16) -0.0002(16)
C67 0.023(2) 0.029(2) 0.028(2) -0.0012(17) 0.0048(17) 0.0034(17)
C68 0.037(2) 0.024(2) 0.023(2) -0.0043(17) 0.0036(17) 0.0006(18)
C69 0.031(2) 0.026(2) 0.029(2) -0.0035(17) -0.0018(18) 0.0019(18)
C70 0.024(2) 0.032(2) 0.030(2) -0.0033(18) 0.0072(17) 0.0033(18)
C71 0.028(2) 0.030(2) 0.022(2) -0.0049(17) 0.0036(17) 0.0030(18)
C72 0.027(2) 0.029(2) 0.028(2) -0.0081(18) -0.0010(17) -0.0022(18)
C73 0.046(3) 0.029(2) 0.031(2) 0.0021(19) 0.004(2) -0.005(2)
C74 0.062(3) 0.030(3) 0.031(3) -0.006(2) 0.010(2) -0.002(2)
C75 0.076(4) 0.034(3) 0.025(2) -0.003(2) -0.007(2) -0.016(3)
C76 0.047(3) 0.046(3) 0.044(3) 0.012(2) -0.019(2) -0.012(2)
C77 0.036(3) 0.045(3) 0.030(2) 0.012(2) -0.0091(19) -0.004(2)
C78 0.149(6) 0.045(3) 0.025(3) 0.006(2) 0.018(3) 0.000(4)
C79 0.075(4) 0.060(3) 0.038(3) 0.012(3) 0.013(3) 0.007(3)
C80 0.033(3) 0.071(4) 0.036(3) 0.005(2) 0.009(2) 0.008(2)
C81 0.040(3) 0.087(4) 0.031(3) -0.007(3) 0.006(2) 0.005(3)
C82 0.057(3) 0.035(3) 0.036(3) 0.008(2) 0.003(2) -0.008(2)
C83 0.096(4) 0.043(3) 0.039(3) 0.015(2) 0.014(3) 0.020(3)
C84 0.076(4) 0.046(3) 0.040(3) 0.017(2) 0.015(3) 0.022(3)
C85 0.065(4) 0.098(5) 0.059(4) -0.024(3) 0.016(3) -0.004(4)
C86 0.093(5) 0.093(5) 0.045(4) -0.022(3) 0.011(3) 0.006(4)
C87 0.085(4) 0.067(4) 0.050(4) 0.003(3) 0.028(3) 0.032(3)
C88 0.045(3) 0.074(4) 0.065(4) 0.022(3) 0.025(3) 0.038(3)
C89 0.035(3) 0.067(4) 0.052(3) -0.003(3) -0.001(2) 0.025(3)
C90 0.112(5) 0.096(5) 0.063(4) 0.010(3) 0.039(4) 0.050(4)
C91 0.116(5) 0.100(5) 0.058(4) 0.031(3) 0.041(4) 0.059(4)
C92 0.077(4) 0.067(4) 0.039(3) 0.014(3) 0.022(3) 0.031(3)
C93 0.077(4) 0.040(3) 0.060(4) 0.014(3) 0.029(3) 0.012(3)
C94 0.050(3) 0.037(3) 0.052(3) 0.013(2) 0.021(2) 0.006(2)
C95 0.069(4) 0.071(4) 0.041(3) 0.005(3) 0.006(3) 0.015(3)
C96 0.063(3) 0.043(3) 0.036(3) 0.006(2) 0.007(2) 0.009(2)
N1 0.030(2) 0.034(2) 0.051(2) 0.0125(18) 0.0061(17) 0.0044(16)
N2 0.040(2) 0.041(2) 0.030(2) 0.0099(17) 0.0160(16) -0.0001(17)
N3 0.066(3) 0.080(4) 0.097(4) 0.013(3) 0.016(3) 0.043(3)
N4 0.047(3) 0.070(3) 0.043(2) 0.009(2) -0.0093(19) 0.022(2)
N5 0.040(2) 0.039(2) 0.039(2) -0.0071(17) 0.0089(17) 0.0125(17)
N6 0.046(2) 0.048(2) 0.026(2) -0.0066(17) 0.0040(16) 0.0178(19)
N7 0.053(3) 0.101(4) 0.021(2) 0.001(2) 0.0047(18) -0.005(2)
N8 0.035(2) 0.057(3) 0.043(2) -0.014(2) 0.0025(17) -0.0008(19)
N9 0.048(2) 0.037(2) 0.040(2) 0.0039(17) -0.0160(18) 0.0090(18)
N10 0.028(2) 0.057(3) 0.054(3) -0.005(2) -0.0020(18) 0.0262(19)
N11 0.027(2) 0.054(2) 0.037(2) -0.0029(18) -0.0053(16) 0.0020(18)
N12 0.031(2) 0.048(2) 0.035(2) 0.0115(18) 0.0030(16) -0.0024(17)
N13 0.0238(18) 0.038(2) 0.0204(17) 0.0058(15) 0.0075(13) 0.0021(15)
N14 0.0162(16) 0.0336(19) 0.0215(17) 0.0050(14) 0.0020(13) 0.0014(14)
N15 0.0262(19) 0.065(3) 0.0259(19) -0.0001(17) -0.0029(15) 0.0181(19)
N16 0.0213(18) 0.048(2) 0.0213(18) 0.0031(16) 0.0001(13) 0.0056(16)
N17 0.0165(17) 0.040(2) 0.0285(19) -0.0041(15) 0.0021(14) 0.0013(15)
N18 0.0171(16) 0.037(2) 0.0225(17) 0.0012(14) 0.0053(13) 0.0066(15)
N19 0.0185(17) 0.036(2) 0.0278(18) 0.0061(15) 0.0074(14) 0.0031(15)
N20 0.0204(17) 0.0296(18) 0.0205(17) 0.0050(14) 0.0041(13) 0.0003(14)
N21 0.031(2) 0.0277(19) 0.0301(19) -0.0018(15) 0.0095(15) 0.0054(15)
N22 0.0245(18) 0.034(2) 0.0272(19) -0.0058(15) 0.0055(14) 0.0045(15)
N23 0.034(2) 0.031(2) 0.0257(19) 0.0037(15) 0.0027(15) 0.0047(16)
N24 0.0301(19) 0.0276(19) 0.033(2) -0.0022(15) 0.0023(15) 0.0095(15)
N25 0.0188(17) 0.0267(18) 0.0262(18) 0.0057(14) 0.0032(13) 0.0042(14)
N26 0.0245(18) 0.0299(19) 0.0301(19) 0.0018(15) 0.0028(14) -0.0002(15)
N27 0.0211(17) 0.035(2) 0.0259(18) 0.0009(15) 0.0034(14) 0.0059(15)
N28 0.0274(18) 0.0308(19) 0.0250(18) -0.0050(15) 0.0027(14) 0.0015(15)
N29 0.041(2) 0.040(2) 0.0268(19) 0.0014(16) 0.0054(16) -0.0028(18)
N30 0.0272(19) 0.038(2) 0.0235(18) 0.0011(15) -0.0022(14) -0.0015(16)
N31 0.039(2) 0.072(3) 0.045(3) -0.002(2) 0.0110(19) 0.018(2)
N32 0.034(2) 0.031(2) 0.042(2) 0.0017(17) 0.0073(17) 0.0095(16)
Pd1 0.01953(16) 0.03305(18) 0.02863(17) 0.00789(13) 0.00646(12) 0.00182(13)
Pd2 0.0343(2) 0.0640(3) 0.0349(2) 0.00195(17) 0.00059(15) 0.02302(18)
Pd3 0.02816(18) 0.03071(18) 0.02921(18) -0.00207(14) 0.00708(13) 0.00719(14)
Pd4 0.02809(18) 0.0393(2) 0.02079(16) -0.00100(14) 0.00243(13) 0.00073(14)
Pd5 0.02296(16) 0.02896(18) 0.02575(17) 0.00288(13) -0.00083(12) 0.00818(13)
Pd6 0.01700(16) 0.03593(19) 0.02777(17) -0.00059(14) 0.00103(12) 0.00158(13)

loop_
_atom_type_symbol
_atom_type_description
_atom_type_scat_dispersion_real
_atom_type_scat_dispersion_imag
_atom_type_scat_source
C C 0.0033 0.0016 'International Tables Vol C Tables 4.2.6.8 and 6.1.1.4'
N N 0.0061 0.0033 'International Tables Vol C Tables 4.2.6.8 and 6.1.1.4'
O O 0.0106 0.0060 'International Tables Vol C Tables 4.2.6.8 and 6.1.1.4'
Pd Pd -0.9988 1.0072 'International Tables Vol C Tables 4.2.6.8 and 6.1.1.4'
H H 0.0000 0.0000 'International Tables Vol C Tables 4.2.6.8 and 6.1.1.4'

loop_
_geom_angle_atom_site_label_1
_geom_angle_atom_site_label_2
_geom_angle_atom_site_label_3
_geom_angle
C4 C3 N1 112.1(4)
C3 C4 N2 111.4(4)
C10 C9 N4 115.7(6)
C9 C10 N3 115.3(6)
N5 C15 C16 109.8(4)
C15 C16 N6 109.7(4)
C22 C21 N8 116.4(5)
C21 C22 N7 115.8(5)
C28 C27 N10 122.8(6)
C27 C28 N9 114.6(7)
C34 C33 N11 112.0(4)
C33 C34 N12 110.2(4)
N13 C37 N14 110.8(3)
C39 C38 N13 109.9(3)
C38 C39 N14 105.3(3)
N15 C40 N16 109.7(4)
C42 C41 N16 106.6(4)
C41 C42 N15 109.4(4)
N17 C43 N18 108.5(4)
C45 C44 N18 106.1(4)
C44 C45 N17 109.4(4)
N19 C46 N20 110.2(3)
C48 C47 N19 108.0(3)
C47 C48 N20 106.1(3)
N23 C49 N24 110.5(3)
C51 C50 N23 109.4(4)
C50 C51 N24 106.0(4)
N21 C52 N22 109.8(3)
C54 C53 N22 105.5(4)
C53 C54 N21 109.2(4)
N25 C55 N26 109.8(3)
C57 C56 N25 109.3(3)
C56 C57 N26 106.0(4)
N27 C58 N28 110.0(4)
C60 C59 N27 109.4(4)
C59 C60 N28 105.6(4)
C66 C61 C62 119.6(3)
C66 C61 N14 121.2(3)
C62 C61 N14 119.1(3)
C63 C62 C61 119.1(3)
C62 C63 C64 121.4(3)
C62 C63 N16 118.4(3)
C64 C63 N16 120.0(3)
C63 C64 C65 119.7(3)
C63 C64 N18 122.1(3)
C65 C64 N18 118.0(3)
C66 C65 C64 119.5(3)
C65 C66 C61 120.6(3)
C65 C66 N20 118.6(3)
C61 C66 N20 120.6(3)
C68 C67 C72 120.7(4)
C68 C67 N22 119.4(3)
C72 C67 N22 119.8(3)
C67 C68 C69 119.6(4)
C68 C69 C70 119.9(4)
C68 C69 N24 119.2(3)
C70 C69 N24 120.9(4)
C71 C70 C69 120.3(4)
C71 C70 N26 119.3(3)
C69 C70 N26 120.4(4)
C70 C71 C72 119.5(4)
C71 C72 C67 119.9(4)
C71 C72 N28 119.2(3)
C67 C72 N28 120.9(3)
N30 C73 C74 121.9(4)
C73 C74 C75 118.6(5)
C76 C75 C74 117.3(4)
C76 C75 C78 120.5(5)
C74 C75 C78 122.2(5)
C75 C76 C77 121.5(5)
N30 C77 C76 122.4(5)
C79 C78 C75 117.8(4)
C78 C79 C82 112.8(4)
N29 C80 C81 120.9(5)
C82 C81 C80 120.1(5)
C83 C82 C81 118.6(4)
C83 C82 C79 118.6(5)
C81 C82 C79 122.8(5)
C84 C83 C82 118.9(5)
N29 C84 C83 123.8(5)
N31 C85 C86 122.0(6)
C85 C86 C87 121.1(6)
C86 C87 C88 116.4(5)
C86 C87 C90 120.3(6)
C88 C87 C90 123.0(6)
C89 C88 C87 121.8(5)
N31 C89 C88 121.8(5)
C91 C90 C87 114.6(5)
C90 C91 C92 115.1(5)
C93 C92 C95 118.3(5)
C93 C92 C91 119.6(6)
C95 C92 C91 122.0(6)
C92 C93 C94 120.1(5)
N32 C94 C93 120.7(5)
C92 C95 C96 120.3(5)
N32 C96 C95 121.8(5)
C1 N1 C2 110.5(4)
C1 N1 C3 107.2(3)
C2 N1 C3 112.0(4)
C1 N1 Pd1 112.9(3)
C2 N1 Pd1 109.9(3)
C3 N1 Pd1 104.2(3)
C6 N2 C4 112.8(4)
C6 N2 C5 107.0(4)
C4 N2 C5 108.9(4)
C6 N2 Pd1 111.1(3)
C4 N2 Pd1 104.4(3)
C5 N2 Pd1 112.7(3)
C11 N3 C12 110.9(6)
C11 N3 C10 109.8(7)
C12 N3 C10 104.9(5)
C11 N3 Pd2 112.5(4)
C12 N3 Pd2 112.6(4)
C10 N3 Pd2 105.7(4)
C9 N4 C8 110.2(4)
C9 N4 C7 109.6(5)
C8 N4 C7 106.6(5)
C9 N4 Pd2 107.5(4)
C8 N4 Pd2 111.5(3)
C7 N4 Pd2 111.4(3)
C14 N5 C15 109.5(4)
C14 N5 C13 109.5(4)
C15 N5 C13 108.4(4)
C14 N5 Pd3 110.5(3)
C15 N5 Pd3 105.4(3)
C13 N5 Pd3 113.4(3)
C17 N6 C18 108.8(4)
C17 N6 C16 109.2(4)
C18 N6 C16 111.0(4)
C17 N6 Pd3 114.3(3)
C18 N6 Pd3 108.6(3)
C16 N6 Pd3 105.0(3)
C22 N7 C23 114.8(6)
C22 N7 C24 108.5(5)
C23 N7 C24 106.2(6)
C22 N7 Pd4 105.2(3)
C23 N7 Pd4 114.0(4)
C24 N7 Pd4 107.8(4)
C19 N8 C20 109.2(4)
C19 N8 C21 107.7(5)
C20 N8 C21 111.6(5)
C19 N8 Pd4 113.7(3)
C20 N8 Pd4 109.6(3)
C21 N8 Pd4 105.0(3)
C30 N9 C28 106.7(5)
C30 N9 C29 109.3(5)
C28 N9 C29 106.4(5)
C30 N9 Pd5 113.8(3)
C28 N9 Pd5 109.9(4)
C29 N9 Pd5 110.4(3)
C25 N10 C27 109.0(5)
C25 N10 C26 104.2(5)
C27 N10 C26 111.0(5)
C25 N10 Pd5 115.6(3)
C27 N10 Pd5 106.4(4)
C26 N10 Pd5 110.7(3)
C32 N11 C31 110.2(4)
C32 N11 C33 110.9(4)
C31 N11 C33 109.2(4)
C32 N11 Pd6 108.1(3)
C31 N11 Pd6 113.3(3)
C33 N11 Pd6 105.1(3)
C35 N12 C34 113.1(4)
C35 N12 C36 108.4(4)
C34 N12 C36 107.6(4)
C35 N12 Pd6 110.2(3)
C34 N12 Pd6 105.4(3)
C36 N12 Pd6 112.1(3)
C37 N13 C38 106.6(3)
C37 N13 Pd1 126.1(3)
C38 N13 Pd1 124.9(3)
C37 N14 C39 107.4(3)
C37 N14 C61 124.9(3)
C39 N14 C61 126.8(3)
C40 N15 C42 105.9(4)
C40 N15 Pd2 126.7(3)
C42 N15 Pd2 126.1(3)
C40 N16 C41 108.4(4)
C40 N16 C63 123.8(3)
C41 N16 C63 127.1(4)
C43 N17 C45 107.1(3)
C43 N17 Pd6 127.5(3)
C45 N17 Pd6 124.6(3)
C43 N18 C44 109.0(3)
C43 N18 C64 124.0(3)
C44 N18 C64 127.0(3)
C46 N19 C47 107.6(3)
C46 N19 Pd5 130.3(3)
C47 N19 Pd5 121.2(2)
C46 N20 C48 108.0(3)
C46 N20 C66 126.3(3)
C48 N20 C66 125.5(3)
C52 N21 C54 107.2(3)
C52 N21 Pd3 125.0(3)
C54 N21 Pd3 126.7(3)
C52 N22 C53 108.3(3)
C52 N22 C67 125.2(3)
C53 N22 C67 126.5(3)
C49 N23 C50 106.9(3)
C49 N23 Pd4 126.1(3)
C50 N23 Pd4 125.7(3)
C49 N24 C51 107.2(3)
C49 N24 C69 124.6(3)
C51 N24 C69 127.9(3)
C55 N25 C56 106.9(3)
C55 N25 Pd5 125.4(3)
C56 N25 Pd5 127.0(2)
C55 N26 C57 107.9(3)
C55 N26 C70 124.9(3)
C57 N26 C70 127.1(3)
C58 N27 C59 106.9(3)
C58 N27 Pd6 126.6(3)
C59 N27 Pd6 125.8(3)
C58 N28 C60 108.1(3)
C58 N28 C72 125.4(3)
C60 N28 C72 126.4(3)
C84 N29 C80 117.6(4)
C84 N29 Pd4 120.9(3)
C80 N29 Pd4 120.7(3)
C77 N30 C73 118.3(4)
C77 N30 Pd1 119.1(3)
C73 N30 Pd1 122.4(3)
C89 N31 C85 116.6(4)
C89 N31 Pd2 120.5(3)
C85 N31 Pd2 121.9(3)
C94 N32 C96 118.6(4)
C94 N32 Pd3 120.5(3)
C96 N32 Pd3 120.5(3)
N30 Pd1 N13 86.38(12)
N30 Pd1 N1 92.55(14)
N13 Pd1 N1 178.27(14)
N30 Pd1 N2 177.89(14)
N13 Pd1 N2 94.30(13)
N1 Pd1 N2 86.72(14)
N15 Pd2 N31 86.29(16)
N15 Pd2 N3 177.41(19)
N31 Pd2 N3 94.24(19)
N15 Pd2 N4 93.63(15)
N31 Pd2 N4 179.13(17)
N3 Pd2 N4 85.81(19)
N32 Pd3 N21 86.14(13)
N32 Pd3 N6 179.72(16)
N21 Pd3 N6 93.74(13)
N32 Pd3 N5 94.38(14)
N21 Pd3 N5 179.47(14)
N6 Pd3 N5 85.74(14)
N23 Pd4 N29 86.36(13)
N23 Pd4 N8 177.68(16)
N29 Pd4 N8 94.14(15)
N23 Pd4 N7 93.19(15)
N29 Pd4 N7 179.23(16)
N8 Pd4 N7 86.33(16)
N10 Pd5 N19 94.56(15)
N10 Pd5 N25 179.41(15)
N19 Pd5 N25 85.96(12)
N10 Pd5 N9 86.20(16)
N19 Pd5 N9 178.00(14)
N25 Pd5 N9 93.29(14)
N27 Pd6 N17 86.42(12)
N27 Pd6 N12 94.01(13)
N17 Pd6 N12 179.09(14)
N27 Pd6 N11 178.50(14)
N17 Pd6 N11 93.72(13)
N12 Pd6 N11 85.84(14)

loop_
_geom_bond_atom_site_label_1
_geom_bond_atom_site_label_2
_geom_bond_distance
C1 N1 1.452(5)
C2 N1 1.458(6)
C3 C4 1.424(7)
C3 N1 1.523(6)
C4 N2 1.477(6)
C5 N2 1.509(6)
C6 N2 1.463(6)
C7 N4 1.480(7)
C8 N4 1.463(6)
C9 C10 1.349(8)
C9 N4 1.475(7)
C10 N3 1.530(9)
C11 N3 1.457(9)
C12 N3 1.472(7)
C13 N5 1.480(6)
C14 N5 1.474(6)
C15 N5 1.478(6)
C15 C16 1.480(7)
C16 N6 1.473(6)
C17 N6 1.461(6)
C18 N6 1.460(6)
C19 N8 1.459(7)
C20 N8 1.483(6)
C21 C22 1.341(9)
C21 N8 1.481(7)
C22 N7 1.472(7)
C23 N7 1.465(8)
C24 N7 1.489(8)
C25 N10 1.463(6)
C26 N10 1.483(8)
C27 C28 1.351(10)
C27 N10 1.485(8)
C28 N9 1.463(7)
C29 N9 1.499(6)
C30 N9 1.453(6)
C31 N11 1.463(6)
C32 N11 1.444(6)
C33 C34 1.439(7)
C33 N11 1.497(6)
C34 N12 1.470(6)
C35 N12 1.458(6)
C36 N12 1.517(6)
C37 N13 1.308(5)
C37 N14 1.344(5)
C38 C39 1.348(5)
C38 N13 1.374(5)
C39 N14 1.393(5)
C40 N15 1.320(5)
C40 N16 1.335(5)
C41 C42 1.312(6)
C41 N16 1.378(5)
C42 N15 1.402(6)
C43 N17 1.331(5)
C43 N18 1.351(5)
C44 C45 1.347(5)
C44 N18 1.356(5)
C45 N17 1.365(5)
C46 N19 1.304(5)
C46 N20 1.337(5)
C47 C48 1.353(5)
C47 N19 1.387(5)
C48 N20 1.383(5)
C49 N23 1.305(5)
C49 N24 1.349(5)
C50 C51 1.344(6)
C50 N23 1.373(5)
C51 N24 1.381(5)
C52 N21 1.306(5)
C52 N22 1.345(5)
C53 C54 1.347(5)
C53 N22 1.379(5)
C54 N21 1.380(5)
C55 N25 1.298(5)
C55 N26 1.347(5)
C56 C57 1.334(5)
C56 N25 1.375(5)
C57 N26 1.365(5)
C58 N27 1.309(5)
C58 N28 1.340(5)
C59 C60 1.348(6)
C59 N27 1.365(5)
C60 N28 1.368(5)
C61 C66 1.388(5)
C61 C62 1.402(5)
C61 N14 1.408(4)
C62 C63 1.360(5)
C63 C64 1.380(5)
C63 N16 1.431(5)
C64 C65 1.390(5)
C64 N18 1.431(4)
C65 C66 1.373(5)
C66 N20 1.418(5)
C67 C68 1.361(5)
C67 C72 1.387(5)
C67 N22 1.437(5)
C68 C69 1.378(5)
C69 C70 1.385(5)
C69 N24 1.408(5)
C70 C71 1.376(5)
C70 N26 1.445(5)
C71 C72 1.372(5)
C72 N28 1.430(5)
C73 N30 1.342(5)
C73 C74 1.388(6)
C74 C75 1.423(7)
C75 C76 1.339(7)
C75 C78 1.507(6)
C76 C77 1.366(6)
C77 N30 1.333(5)
C78 C79 1.454(7)
C79 C82 1.519(6)
C80 N29 1.350(6)
C80 C81 1.388(6)
C81 C82 1.363(7)
C82 C83 1.367(7)
C83 C84 1.364(6)
C84 N29 1.328(6)
C85 N31 1.364(7)
C85 C86 1.373(8)
C86 C87 1.374(8)
C87 C88 1.364(8)
C87 C90 1.552(8)
C88 C89 1.372(7)
C89 N31 1.356(6)
C90 C91 1.378(7)
C91 C92 1.497(7)
C92 C93 1.353(8)
C92 C95 1.375(7)
C93 C94 1.412(7)
C94 N32 1.346(5)
C95 C96 1.376(6)
C96 N32 1.344(6)
N1 Pd1 2.056(3)
N2 Pd1 2.060(3)
N3 Pd2 2.028(5)
N4 Pd2 2.056(4)
N5 Pd3 2.060(3)
N6 Pd3 2.060(3)
N7 Pd4 2.044(4)
N8 Pd4 2.043(4)
N9 Pd5 2.046(4)
N10 Pd5 2.004(4)
N11 Pd6 2.055(3)
N12 Pd6 2.051(3)
N13 Pd1 2.019(3)
N15 Pd2 2.013(4)
N17 Pd6 2.019(3)
N19 Pd5 2.021(3)
N21 Pd3 2.023(3)
N23 Pd4 2.007(3)
N25 Pd5 2.023(3)
N27 Pd6 2.020(3)
N29 Pd4 2.019(3)
N30 Pd1 2.007(3)
N31 Pd2 2.020(4)
N32 Pd3 2.012(4)

loop_
_platon_squeeze_void_nr
_platon_squeeze_void_average_x
_platon_squeeze_void_average_y
_platon_squeeze_void_average_z
_platon_squeeze_void_volume
_platon_squeeze_void_count_electrons
_platon_squeeze_void_content
1 -0.005 -0.007 -0.005 3346 1617 ' '
